data_7220491
loop_
_publ_author_name
'Mair, F. S.'
'Alnajrani, Mohammed Nasser'

_publ_section_title
;
 The behaviour of \b-triketimine cobalt complexes in the polymerization of
 isoprene
;
_journal_name_full 'RSC Adv.'
_journal_paper_doi 10.1039/C5RA06792H
_journal_year 2015
_chemical_formula_moiety 'C66 H82 Br2 Co2 N6 O2, 2(C32 H12 B F24), C2 H4 Cl2'
_chemical_formula_sum 'C132 H110 B2 Br2 Cl2 Co2 F48 N6 O2'
_chemical_formula_weight 3094.45
_space_group_crystal_system triclinic
_space_group_IT_number 2
_space_group_name_Hall '-P 1'
_space_group_name_H-M_alt 'P -1'
_symmetry_space_group_name_Hall '-P 1'
_symmetry_space_group_name_H-M 'P -1'
_atom_sites_solution_hydrogens geom
_atom_sites_solution_primary iterative
_audit_creation_date 2014-11-09
_audit_creation_method
;
Olex2 1.2
(compiled 2014.08.28 svn.r2986 for OlexSys, GUI svn.r4874)
;
_audit_update_record
;
2015-03-23 deposited with the CCDC.
2015-05-15 downloaded from the CCDC.
;
_cell_angle_alpha 77.217(3)
_cell_angle_beta 76.631(3)
_cell_angle_gamma 85.363(3)
_cell_formula_units_Z 1
_cell_length_a 12.6292(4)
_cell_length_b 16.5399(5)
_cell_length_c 16.5440(6)
_cell_measurement_reflns_used 9243
_cell_measurement_temperature 99.90(14)
_cell_measurement_theta_max 27.3192
_cell_measurement_theta_min 2.9730
_cell_volume 3277.22(19)
_computing_cell_refinement
;
CrysAlisPro, Agilent Technologies,
Version 1.171.35.19 (release 27-10-2011 CrysAlis171 .NET)
(compiled Oct 27 2011,15:02:11)
;
_computing_data_collection
;
CrysAlisPro, Agilent Technologies,
Version 1.171.35.19 (release 27-10-2011 CrysAlis171 .NET)
(compiled Oct 27 2011,15:02:11)
;
_computing_data_reduction
;
CrysAlisPro, Agilent Technologies,
Version 1.171.35.19 (release 27-10-2011 CrysAlis171 .NET)
(compiled Oct 27 2011,15:02:11)
;
_computing_molecular_graphics 'Olex2 (Dolomanov et al., 2009)'
_computing_publication_material 'Olex2 (Dolomanov et al., 2009)'
_computing_structure_refinement 'ShelXL (Sheldrick, 2008)'
_computing_structure_solution 'olex2.solve (Bourhis et al., 2013)'
_diffrn_ambient_temperature 99.90(14)
_diffrn_detector_area_resol_mean 8.3367
_diffrn_measured_fraction_theta_full 0.995
_diffrn_measured_fraction_theta_max 0.849
_diffrn_measurement_details
;
  1 omega  -58.00   50.00   1.0000   17.0000
omega____ theta____ kappa____ phi______ frames
    -      -18.4693   77.0000 -150.0000 108

  2 omega  -12.00  103.00   1.0000   17.0000
omega____ theta____ kappa____ phi______ frames
    -       19.8755   77.0000  -30.0000 115

  3 omega    9.00   35.00   1.0000   17.0000
omega____ theta____ kappa____ phi______ frames
    -       19.8755   77.0000 -180.0000 26

  4 omega  -11.00  101.00   1.0000   17.0000
omega____ theta____ kappa____ phi______ frames
    -       19.8755   77.0000   90.0000 112
;
_diffrn_measurement_device_type 'Xcalibur, Sapphire2, large Be window'
_diffrn_measurement_method '\w scans'
_diffrn_orient_matrix_UB_11 0.0397307000
_diffrn_orient_matrix_UB_12 0.0302266000
_diffrn_orient_matrix_UB_13 -0.0203736000
_diffrn_orient_matrix_UB_21 0.0282994000
_diffrn_orient_matrix_UB_22 -0.0136616000
_diffrn_orient_matrix_UB_23 0.0331909000
_diffrn_orient_matrix_UB_31 0.0309256000
_diffrn_orient_matrix_UB_32 -0.0289019000
_diffrn_orient_matrix_UB_33 -0.0226680000
_diffrn_radiation_monochromator graphite
_diffrn_radiation_type MoK\a
_diffrn_radiation_wavelength 0.71073
_diffrn_reflns_av_R_equivalents 0.0268
_diffrn_reflns_av_unetI/netI 0.0509
_diffrn_reflns_laue_measured_fraction_full 0.995
_diffrn_reflns_laue_measured_fraction_max 0.849
_diffrn_reflns_limit_h_max 9
_diffrn_reflns_limit_h_min -16
_diffrn_reflns_limit_k_max 19
_diffrn_reflns_limit_k_min -19
_diffrn_reflns_limit_l_max 21
_diffrn_reflns_limit_l_min -20
_diffrn_reflns_number 19773
_diffrn_reflns_point_group_measured_fraction_full 0.995
_diffrn_reflns_point_group_measured_fraction_max 0.849
_diffrn_reflns_theta_full 25.242
_diffrn_reflns_theta_max 27.379
_diffrn_reflns_theta_min 2.979
_diffrn_source 'Enhance (Mo) X-ray Source'
_exptl_absorpt_coefficient_mu 1.026
_exptl_absorpt_correction_T_max 1.00000
_exptl_absorpt_correction_T_min 0.81837
_exptl_absorpt_correction_type multi-scan
_exptl_absorpt_process_details
;
CrysAlisPro, Agilent Technologies,
Version 1.171.35.19 (release 27-10-2011 CrysAlis171 .NET)
(compiled Oct 27 2011,15:02:11)
Empirical absorption correction using spherical harmonics,
 implemented in SCALE3 ABSPACK scaling algorithm.
;
_exptl_crystal_colour brown
_exptl_crystal_colour_primary brown
_exptl_crystal_density_diffrn 1.568
_exptl_crystal_description block
_exptl_crystal_F_000 1560
_exptl_crystal_size_max 0.1
_exptl_crystal_size_mid 0.1
_exptl_crystal_size_min 0.05
_refine_diff_density_max 1.624
_refine_diff_density_min -0.967
_refine_diff_density_rms 0.114
_refine_ls_extinction_method none
_refine_ls_goodness_of_fit_ref 1.070
_refine_ls_hydrogen_treatment constr
_refine_ls_matrix_type full
_refine_ls_number_parameters 905
_refine_ls_number_reflns 12632
_refine_ls_number_restraints 72
_refine_ls_restrained_S_all 1.080
_refine_ls_R_factor_all 0.0670
_refine_ls_R_factor_gt 0.0518
_refine_ls_shift/su_max 0.001
_refine_ls_shift/su_mean 0.000
_refine_ls_structure_factor_coef Fsqd
_refine_ls_weighting_details 'w=1/[\s^2^(Fo^2^)+(0.0919P)^2^+4.6358P] where P=(Fo^2^+2Fc^2^)/3'
_refine_ls_weighting_scheme calc
_refine_ls_wR_factor_gt 0.1533
_refine_ls_wR_factor_ref 0.1671
_reflns_Friedel_coverage 0.000
_reflns_number_gt 10227
_reflns_number_total 12632
_reflns_threshold_expression 'I > 2\s(I)'
_cod_data_source_file c5ra06792h2.cif
_cod_data_source_block ofm4
_cod_original_cell_volume 3277.2(2)
_cod_database_code 7220491
_shelxl_version_number 2014/6
_chemical_oxdiff_formula 'C132 H106 N6 O2 F48 Cl2 Co2 Br2 B2'
_chemical_oxdiff_usercomment 'brown crystal 0.1 0.1 0.'
_shelx_space_group_comment
;
The symmetry employed for this shelxl refinement is uniquely defined
by the following loop, which should always be used as a source of
symmetry information in preference to the above space-group names.
They are only intended as comments.
;
_reflns_odcompleteness_completeness 99.82
_reflns_odcompleteness_iscentric 1
_reflns_odcompleteness_theta 24.97
_olex2_refinement_description
;
1. Fixed Uiso
 At 1.2 times of:
  All C(H) groups, All C(H,H) groups
 At 1.5 times of:
  All C(H,H,H) groups
2. Restrained distances
 F23A-C65 \\sim C65-F22A \\sim F24A-C65 \\sim C65-F23A \\sim F22A-C65 \\sim
C65-F24A
 with sigma of 0.02
 F24A-F23A \\sim F23A-F22A \\sim F23A-F22A \\sim F22A-F24A \\sim F22A-F24A
\\sim F24A-F23A
 with sigma of 0.02
 F24B-C65 \\sim C65-F23B \\sim F23B-C65 \\sim C65-F22B \\sim F22B-C65 \\sim
C65-F24B
 with sigma of 0.02
 F24B-F23B \\sim F23B-F22B \\sim F23B-F22B \\sim F22B-F24B \\sim F22B-F24B
\\sim F24B-F23B
 with sigma of 0.02
 F17B-C57 \\sim C57-F16B \\sim F16B-C57 \\sim C57-F18B \\sim F18B-C57 \\sim
C57-F17B
 with sigma of 0.02
 F17B-F16B \\sim F16B-F18B \\sim F16B-F18B \\sim F18B-F17B \\sim F18B-F17B
\\sim F17B-F16B
 with sigma of 0.02
 F17A-C57 \\sim C57-F16A \\sim F16A-C57 \\sim C57-F18A \\sim F18A-C57 \\sim
C57-F17A
 with sigma of 0.02
 F17A-F16A \\sim F16A-F18A \\sim F16A-F18A \\sim F18A-F17A \\sim F18A-F17A
\\sim F17A-F16A
 with sigma of 0.02
 F13B-C56 \\sim C56-F15B \\sim F15B-C56 \\sim C56-F14B \\sim F14B-C56 \\sim
C56-F13B
 with sigma of 0.02
 F13B-F15B \\sim F15B-F14B \\sim F15B-F14B \\sim F14B-F13B \\sim F14B-F13B
\\sim F13B-F15B
 with sigma of 0.02
 F13A-C56 \\sim C56-F15A \\sim F15A-C56 \\sim C56-F14A \\sim F14A-C56 \\sim
C56-F13A
 with sigma of 0.02
 F13A-F15A \\sim F15A-F14A \\sim F15A-F14A \\sim F14A-F13A \\sim F14A-F13A
\\sim F13A-F15A
 with sigma of 0.02
3. Uiso/Uaniso restraints and constraints
Uanis(F24A) = Uanis(F24B) = Uanis(F23A) = Uanis(F23B) = Uanis(F22A) =
Uanis(F22B) = Uanis(C65)
Uanis(F14B) = Uanis(F14A) = Uanis(F13A) = Uanis(F13B) = Uanis(C56) =
Uanis(F15A) = Uanis(F15B)
4. Rigid body (RIGU) restrains
 F18A, F18B, C57, F17A, F17B, F16A, F16B
 with sigma for 1-2 distances of 0.004 and sigma for 1-3 distances of 0.004
5. Others
 Sof(F24B)=Sof(F23B)=Sof(F22B)=1-FVAR(1)
 Sof(F22A)=Sof(F24A)=Sof(F23A)=FVAR(1)
 Sof(F17A)=Sof(F18A)=Sof(F16A)=1-FVAR(2)
 Sof(F17B)=Sof(F18B)=Sof(F16B)=FVAR(2)
 Sof(F14A)=Sof(F13A)=Sof(F15A)=1-FVAR(3)
 Sof(F15B)=Sof(F13B)=Sof(F14B)=FVAR(3)
6.a Ternary CH refined with riding coordinates:
 C3(H3)
6.b Secondary CH2 refined with riding coordinates:
 C66(H66A,H66B)
6.c Aromatic/amide H refined with riding coordinates:
 C55(H55), C39(H39), C43(H43), C47(H47), C63(H63), C53(H53), C35(H35),
 C51(H51), C59(H59), C61(H61), C37(H37), C14(H14), C32(H32), C21(H21), C30(H30),
  C45(H45), C13(H13), C29(H29), C31(H31), C15(H15), C23(H23), C22(H22)
6.d Idealised Me refined as rotating group:
 C5(H5A,H5B,H5C), C8(H8A,H8B,H8C), C33(H33A,H33B,H33C), C10(H10A,H10B,H10C),
 C1(H1A,H1B,H1C), C26(H26A,H26B,H26C), C25(H25A,H25B,H25C), C9(H9A,H9B,H9C),
 C18(H18A,H18B,H18C), C17(H17A,H17B,H17C)
;
_olex2_submission_special_instructions 'No special instructions were received'

loop_
_space_group_symop_operation_xyz
'x, y, z'
'-x, -y, -z'

loop_
_atom_site_label
_atom_site_type_symbol
_atom_site_fract_x
_atom_site_fract_y
_atom_site_fract_z
_atom_site_U_iso_or_equiv
_atom_site_adp_type
_atom_site_occupancy
_atom_site_site_symmetry_order
_atom_site_calc_flag
_atom_site_refinement_flags_posn
_atom_site_refinement_flags_occupancy
_atom_site_disorder_assembly
_atom_site_disorder_group
Br1 Br 0.48068(3) 0.44965(2) 0.42648(2) 0.02039(12) Uani 1 1 d . . . .
Co1 Co 0.42411(4) 0.42061(3) 0.58355(3) 0.01329(13) Uani 1 1 d . . . .
F11 F 0.44295(19) 0.04212(15) 0.71451(16) 0.0317(5) Uani 1 1 d . . . .
F10 F 0.5148(2) -0.02673(15) 0.61860(15) 0.0319(6) Uani 1 1 d . . . .
F21 F 1.22505(18) -0.24751(15) 0.88073(16) 0.0304(5) Uani 1 1 d . . . .
F12 F 0.6062(2) 0.06580(14) 0.64268(17) 0.0350(6) Uani 1 1 d . . . .
F9 F 0.37076(18) -0.18240(17) 0.96215(16) 0.0361(6) Uani 1 1 d . . . .
F1 F 0.9616(2) -0.22582(15) 0.49090(16) 0.0359(6) Uani 1 1 d . . . .
F6 F 1.2483(2) -0.00389(17) 0.66366(19) 0.0434(7) Uani 1 1 d . . . .
F19 F 1.1447(2) -0.29027(18) 1.01149(16) 0.0374(6) Uani 1 1 d . . . .
F20 F 1.21357(18) -0.37811(14) 0.93404(16) 0.0305(5) Uani 1 1 d . . . .
F2 F 0.8647(2) -0.11363(16) 0.47832(16) 0.0350(6) Uani 1 1 d . . . .
F15B F 0.7888(5) 0.1903(4) 0.7569(4) 0.0313(5) Uani 0.578(5) 1 d . P A 1
F7 F 0.4538(2) -0.29051(16) 0.92474(17) 0.0400(6) Uani 1 1 d . . . .
F4 F 1.3012(2) -0.0359(2) 0.54219(17) 0.0457(7) Uani 1 1 d . . . .
O1 O 0.3785(2) 0.55000(16) 0.75516(17) 0.0252(6) Uani 1 1 d . . . .
F8 F 0.5065(2) -0.23739(18) 1.01512(15) 0.0374(6) Uani 1 1 d . . . .
F5 F 1.2989(2) -0.12875(17) 0.6554(2) 0.0497(8) Uani 1 1 d . . . .
F3 F 1.0316(2) -0.1133(2) 0.41144(15) 0.0472(7) Uani 1 1 d . . . .
F17B F 0.7336(6) -0.0784(7) 1.1204(5) 0.0355(19) Uani 0.67(3) 1 d . P B 1
F18B F 0.7988(14) 0.0371(4) 1.1203(5) 0.048(3) Uani 0.67(3) 1 d . P B 1
N3 N 0.3357(2) 0.31494(17) 0.58094(18) 0.0130(6) Uani 1 1 d . . . .
F16B F 0.9032(7) -0.0723(9) 1.1133(8) 0.040(2) Uani 0.67(3) 1 d . P B 1
F22A F 0.9108(4) -0.5199(3) 0.8981(3) 0.0338(5) Uani 0.613(5) 1 d . P C 1
N2 N 0.5117(2) 0.33978(18) 0.66113(18) 0.0154(6) Uani 1 1 d . . . .
F13B F 0.9589(4) 0.1941(3) 0.7498(3) 0.0313(5) Uani 0.578(5) 1 d . P A 1
C55 C 0.8534(3) -0.0723(2) 0.9449(2) 0.0175(7) Uani 1 1 d . . . .
H55 H 0.8516 -0.1268 0.9754 0.021 Uiso 1 1 calc R . . .
C39 C 1.0517(3) -0.0874(2) 0.7000(2) 0.0184(7) Uani 1 1 d . . . .
H39 H 1.0715 -0.0735 0.7459 0.022 Uiso 1 1 calc R . . .
C43 C 0.6576(3) -0.1737(2) 0.8678(2) 0.0165(7) Uani 1 1 d . . . .
H43 H 0.6825 -0.2122 0.9100 0.020 Uiso 1 1 calc R . . .
C3 C 0.3350(3) 0.2834(2) 0.7307(2) 0.0147(7) Uani 1 1 d . . . .
H3 H 0.3078 0.2383 0.7788 0.018 Uiso 1 1 calc R . . .
C2 C 0.3033(3) 0.2660(2) 0.6522(2) 0.0144(7) Uani 1 1 d . . . .
N1 N 0.3012(2) 0.43025(17) 0.69384(18) 0.0146(6) Uani 1 1 d . . . .
C36 C 0.9969(3) -0.1237(2) 0.5600(2) 0.0188(7) Uani 1 1 d . . . .
C47 C 0.6903(3) -0.0697(2) 0.7416(2) 0.0170(7) Uani 1 1 d . . . .
H47 H 0.7376 -0.0373 0.6968 0.020 Uiso 1 1 calc R . . .
C63 C 0.8649(3) -0.2957(2) 0.8472(2) 0.0178(7) Uani 1 1 d . . . .
H63 H 0.8027 -0.2941 0.8258 0.021 Uiso 1 1 calc R . . .
F24A F 0.7583(4) -0.4576(3) 0.9349(3) 0.0338(5) Uani 0.613(5) 1 d . P C 1
C50 C 0.8687(3) -0.0575(2) 0.8565(2) 0.0163(7) Uani 1 1 d . . . .
C44 C 0.5456(3) -0.1643(2) 0.8720(2) 0.0187(7) Uani 1 1 d . . . .
C53 C 0.8422(3) 0.0744(2) 0.9457(2) 0.0193(8) Uani 1 1 d . . . .
H53 H 0.8329 0.1176 0.9747 0.023 Uiso 1 1 calc R . . .
C65 C 0.8575(4) -0.4490(3) 0.8750(3) 0.0338(5) Uani 1 1 d . . . .
C35 C 0.9206(3) -0.1305(2) 0.6371(2) 0.0172(7) Uani 1 1 d . . . .
H35 H 0.8510 -0.1476 0.6406 0.021 Uiso 1 1 calc R . . .
C6 C 0.2799(3) 0.3652(2) 0.7526(2) 0.0156(7) Uani 1 1 d . . . .
C12 C 0.2461(3) 0.3521(2) 0.4608(2) 0.0206(8) Uani 1 1 d . . . .
C60 C 1.0523(3) -0.3042(2) 0.9064(2) 0.0169(7) Uani 1 1 d . . . .
C41 C 1.2439(3) -0.0625(2) 0.6212(3) 0.0242(8) Uani 1 1 d . . . .
C54 C 0.8409(3) -0.0080(2) 0.9891(2) 0.0189(7) Uani 1 1 d . . . .
C51 C 0.8714(3) 0.0260(2) 0.8146(2) 0.0175(7) Uani 1 1 d . . . .
H51 H 0.8827 0.0389 0.7557 0.021 Uiso 1 1 calc R . . .
F23A F 0.8319(4) -0.4490(3) 0.8025(3) 0.0338(5) Uani 0.613(5) 1 d . P C 1
C42 C 0.7335(3) -0.1270(2) 0.8020(2) 0.0158(7) Uani 1 1 d . . . .
C59 C 1.0028(3) -0.2280(2) 0.8801(2) 0.0167(7) Uani 1 1 d . . . .
H59 H 1.0337 -0.1800 0.8835 0.020 Uiso 1 1 calc R . . .
C11 C 0.3175(3) 0.2983(2) 0.5030(2) 0.0167(7) Uani 1 1 d . . . .
C61 C 1.0067(3) -0.3779(2) 0.9063(2) 0.0183(7) Uani 1 1 d . . . .
H61 H 1.0388 -0.4290 0.9255 0.022 Uiso 1 1 calc R . . .
C5 C 0.5092(3) 0.2171(2) 0.7774(2) 0.0195(8) Uani 1 1 d . . . .
H5A H 0.5870 0.2176 0.7590 0.029 Uiso 1 1 calc GR . . .
H5B H 0.4840 0.1642 0.7764 0.029 Uiso 1 1 calc GR . . .
H5C H 0.4883 0.2267 0.8341 0.029 Uiso 1 1 calc GR . . .
C57 C 0.8218(3) -0.0286(2) 1.0838(2) 0.0255(8) Uani 1 1 d . . . .
C27 C 0.2454(3) 0.5106(2) 0.6958(2) 0.0184(7) Uani 1 1 d . . . .
C16 C 0.3766(3) 0.2340(2) 0.4676(2) 0.0202(8) Uani 1 1 d . . . .
C37 C 1.1027(3) -0.1004(2) 0.5528(2) 0.0212(8) Uani 1 1 d . . . .
H37 H 1.1540 -0.0968 0.5019 0.025 Uiso 1 1 calc R . . .
C24 C 0.6609(3) 0.3863(2) 0.7104(3) 0.0253(8) Uani 1 1 d . . . .
F14B F 0.8434(5) 0.2355(2) 0.8520(3) 0.0313(5) Uani 0.578(5) 1 d . P A 1
C14 C 0.2999(4) 0.2820(3) 0.3437(2) 0.0286(9) Uani 1 1 d . . . .
H14 H 0.2961 0.2777 0.2893 0.034 Uiso 1 1 calc R . . .
C46 C 0.5783(3) -0.0593(2) 0.7460(2) 0.0181(7) Uani 1 1 d . . . .
C48 C 0.4698(3) -0.2181(3) 0.9430(3) 0.0247(8) Uani 1 1 d . . . .
B1 B 0.8634(3) -0.1300(2) 0.8042(2) 0.0149(8) Uani 1 1 d . . . .
C52 C 0.8577(3) 0.0901(2) 0.8581(2) 0.0206(8) Uani 1 1 d . . . .
C32 C 0.1501(3) 0.5263(2) 0.6663(2) 0.0248(8) Uani 1 1 d . . . .
H32 H 0.1210 0.4847 0.6491 0.030 Uiso 1 1 calc R . . .
C21 C 0.8114(3) 0.3383(3) 0.5760(3) 0.0352(11) Uani 1 1 d . . . .
H21 H 0.8624 0.3227 0.5313 0.042 Uiso 1 1 calc R . . .
C8 C 0.2697(4) 0.3059(3) 0.9076(2) 0.0309(10) Uani 1 1 d . . . .
H8A H 0.2873 0.2510 0.8972 0.046 Uiso 1 1 calc GR . . .
H8B H 0.2260 0.3025 0.9640 0.046 Uiso 1 1 calc GR . . .
H8C H 0.3357 0.3337 0.9022 0.046 Uiso 1 1 calc GR . . .
C34 C 0.9454(3) -0.1121(2) 0.7096(2) 0.0165(7) Uani 1 1 d . . . .
C33 C 0.4372(4) 0.6157(3) 0.7687(3) 0.0389(11) Uani 1 1 d . . . .
H33A H 0.4540 0.6570 0.7172 0.058 Uiso 1 1 calc GR . . .
H33B H 0.5036 0.5931 0.7849 0.058 Uiso 1 1 calc GR . . .
H33C H 0.3931 0.6403 0.8130 0.058 Uiso 1 1 calc GR . . .
C10 C 0.1064(4) 0.3071(3) 0.8436(3) 0.0342(10) Uani 1 1 d . . . .
H10A H 0.0697 0.3367 0.8006 0.051 Uiso 1 1 calc GR . . .
H10B H 0.0575 0.3015 0.8983 0.051 Uiso 1 1 calc GR . . .
H10C H 0.1296 0.2531 0.8327 0.051 Uiso 1 1 calc GR . . .
C28 C 0.2901(3) 0.5731(2) 0.7213(2) 0.0215(8) Uani 1 1 d . . . .
C62 C 0.9114(3) -0.3726(2) 0.8764(2) 0.0181(7) Uani 1 1 d . . . .
C19 C 0.6277(3) 0.3490(2) 0.6523(2) 0.0197(8) Uani 1 1 d . . . .
C49 C 0.5365(3) 0.0043(2) 0.6806(3) 0.0219(8) Uani 1 1 d . . . .
C40 C 0.9640(3) -0.1435(2) 0.4856(2) 0.0253(8) Uani 1 1 d . . . .
C30 C 0.1423(4) 0.6662(3) 0.6863(3) 0.0342(11) Uani 1 1 d . . . .
H30 H 0.1082 0.7184 0.6831 0.041 Uiso 1 1 calc R . . .
C64 C 1.1583(3) -0.3056(2) 0.9334(2) 0.0216(8) Uani 1 1 d . . . .
C7 C 0.2058(3) 0.3551(2) 0.8423(2) 0.0207(8) Uani 1 1 d . . . .
C56 C 0.8560(3) 0.1776(2) 0.8074(3) 0.0313(5) Uani 1 1 d . . . .
C45 C 0.5052(3) -0.1072(2) 0.8108(2) 0.0198(8) Uani 1 1 d . . . .
H45 H 0.4307 -0.1011 0.8132 0.024 Uiso 1 1 calc R . . .
C1 C 0.2368(3) 0.1913(2) 0.6672(2) 0.0200(8) Uani 1 1 d . . . .
H1A H 0.2177 0.1876 0.6153 0.030 Uiso 1 1 calc GR . . .
H1B H 0.1717 0.1959 0.7097 0.030 Uiso 1 1 calc GR . . .
H1C H 0.2782 0.1424 0.6864 0.030 Uiso 1 1 calc GR . . .
C13 C 0.2382(3) 0.3432(3) 0.3811(3) 0.0269(9) Uani 1 1 d . . . .
H13 H 0.1913 0.3783 0.3523 0.032 Uiso 1 1 calc R . . .
C58 C 0.9074(3) -0.2209(2) 0.8486(2) 0.0149(7) Uani 1 1 d . . . .
C26 C 0.5819(4) 0.4111(3) 0.7849(3) 0.0351(10) Uani 1 1 d . . . .
H26A H 0.5163 0.4341 0.7678 0.053 Uiso 1 1 calc GR . . .
H26B H 0.6140 0.4517 0.8045 0.053 Uiso 1 1 calc GR . . .
H26C H 0.5651 0.3631 0.8300 0.053 Uiso 1 1 calc GR . . .
C29 C 0.2381(4) 0.6512(2) 0.7152(3) 0.0295(9) Uani 1 1 d . . . .
H29 H 0.2680 0.6935 0.7306 0.035 Uiso 1 1 calc R . . .
C20 C 0.7015(3) 0.3234(2) 0.5852(3) 0.0243(8) Uani 1 1 d . . . .
C4 C 0.4595(3) 0.2838(2) 0.7191(2) 0.0148(7) Uani 1 1 d . . . .
C31 C 0.0969(4) 0.6044(3) 0.6622(3) 0.0338(10) Uani 1 1 d . . . .
H31 H 0.0321 0.6145 0.6435 0.041 Uiso 1 1 calc R . . .
C38 C 1.1292(3) -0.0828(2) 0.6238(2) 0.0191(8) Uani 1 1 d . . . .
C15 C 0.3664(3) 0.2279(2) 0.3869(2) 0.0261(9) Uani 1 1 d . . . .
H15 H 0.4055 0.1863 0.3619 0.031 Uiso 1 1 calc R . . .
C25 C 0.6662(3) 0.2782(3) 0.5270(3) 0.0301(9) Uani 1 1 d . . . .
H25A H 0.7254 0.2746 0.4795 0.045 Uiso 1 1 calc GR . . .
H25B H 0.6054 0.3077 0.5069 0.045 Uiso 1 1 calc GR . . .
H25C H 0.6451 0.2233 0.5573 0.045 Uiso 1 1 calc GR . . .
C23 C 0.7718(4) 0.3990(3) 0.6980(3) 0.0349(11) Uani 1 1 d . . . .
H23 H 0.7961 0.4238 0.7354 0.042 Uiso 1 1 calc R . . .
C9 C 0.1659(4) 0.4372(2) 0.8712(2) 0.0280(9) Uani 1 1 d . . . .
H9A H 0.2275 0.4696 0.8669 0.042 Uiso 1 1 calc GR . . .
H9B H 0.1256 0.4252 0.9290 0.042 Uiso 1 1 calc GR . . .
H9C H 0.1199 0.4678 0.8355 0.042 Uiso 1 1 calc GR . . .
C18 C 0.4465(4) 0.1703(2) 0.5129(3) 0.0275(9) Uani 1 1 d . . . .
H18A H 0.4626 0.1900 0.5590 0.041 Uiso 1 1 calc GR . . .
H18B H 0.5131 0.1609 0.4738 0.041 Uiso 1 1 calc GR . . .
H18C H 0.4084 0.1194 0.5347 0.041 Uiso 1 1 calc GR . . .
C17 C 0.1791(3) 0.4167(3) 0.5022(3) 0.0284(9) Uani 1 1 d . . . .
H17A H 0.1386 0.3910 0.5573 0.043 Uiso 1 1 calc GR . . .
H17B H 0.1295 0.4438 0.4678 0.043 Uiso 1 1 calc GR . . .
H17C H 0.2260 0.4569 0.5081 0.043 Uiso 1 1 calc GR . . .
Cl1 Cl 0.57308(13) 0.04327(9) 0.92194(9) 0.0570(4) Uani 1 1 d . . . .
C22 C 0.8458(3) 0.3756(3) 0.6317(3) 0.0402(12) Uani 1 1 d . . . .
H22 H 0.9194 0.3850 0.6242 0.048 Uiso 1 1 calc R . . .
C66 C 0.5548(8) -0.0178(7) 1.0190(7) 0.117(3) Uani 1 1 d . . . .
H66A H 0.5897 0.0084 1.0526 0.140 Uiso 1 1 calc R . . .
H66B H 0.5951 -0.0694 1.0131 0.140 Uiso 1 1 calc R . . .
F24B F 0.7518(5) -0.4444(4) 0.8954(5) 0.0338(5) Uani 0.387(5) 1 d . P C 2
F23B F 0.8874(7) -0.4651(4) 0.7933(4) 0.0338(5) Uani 0.387(5) 1 d . P C 2
F22B F 0.8945(7) -0.5165(5) 0.9239(5) 0.0338(5) Uani 0.387(5) 1 d . P C 2
F17A F 0.7213(10) -0.045(2) 1.1203(12) 0.052(4) Uani 0.33(3) 1 d . P B 2
F18A F 0.852(2) 0.0336(9) 1.1140(11) 0.041(4) Uani 0.33(3) 1 d . P B 2
F16A F 0.8834(19) -0.0940(10) 1.1116(17) 0.036(4) Uani 0.33(3) 1 d . P B 2
F14A F 0.7867(6) 0.2287(3) 0.8556(4) 0.0313(5) Uani 0.422(5) 1 d . P A 2
F13A F 0.9495(5) 0.2116(4) 0.7803(4) 0.0313(5) Uani 0.422(5) 1 d . P A 2
F15A F 0.8068(7) 0.1831(5) 0.7398(5) 0.0313(5) Uani 0.422(5) 1 d . P A 2

loop_
_atom_site_aniso_label
_atom_site_aniso_U_11
_atom_site_aniso_U_22
_atom_site_aniso_U_33
_atom_site_aniso_U_23
_atom_site_aniso_U_13
_atom_site_aniso_U_12
Br1 0.0287(2) 0.01791(19) 0.01347(19) -0.00325(13) 0.00035(15) -0.00924(15)
Co1 0.0143(2) 0.0121(2) 0.0121(2) -0.00214(17) -0.00034(18) -0.00087(18)
F11 0.0264(12) 0.0312(13) 0.0384(14) -0.0110(11) -0.0107(11) 0.0148(10)
F10 0.0442(15) 0.0301(13) 0.0276(13) -0.0091(10) -0.0211(11) 0.0089(11)
F21 0.0181(11) 0.0325(13) 0.0396(14) -0.0010(11) -0.0091(10) -0.0045(10)
F12 0.0307(13) 0.0255(12) 0.0457(15) 0.0076(11) -0.0159(12) -0.0027(10)
F9 0.0169(11) 0.0493(15) 0.0363(14) -0.0069(12) 0.0043(10) -0.0022(11)
F1 0.0470(15) 0.0282(13) 0.0388(15) -0.0201(11) -0.0101(12) -0.0003(11)
F6 0.0233(12) 0.0503(16) 0.0649(19) -0.0339(14) -0.0019(13) -0.0118(12)
F19 0.0267(13) 0.0647(18) 0.0284(13) -0.0221(12) -0.0120(11) 0.0062(12)
F20 0.0223(12) 0.0276(12) 0.0419(14) -0.0058(10) -0.0125(11) 0.0098(10)
F2 0.0383(14) 0.0427(15) 0.0318(14) -0.0150(11) -0.0187(11) 0.0052(12)
F15B 0.0421(12) 0.0192(8) 0.0348(12) -0.0053(7) -0.0130(10) -0.0016(8)
F7 0.0458(15) 0.0303(13) 0.0417(15) -0.0106(11) 0.0030(13) -0.0173(12)
F4 0.0235(13) 0.073(2) 0.0353(15) -0.0068(14) 0.0056(11) -0.0192(13)
O1 0.0271(14) 0.0221(14) 0.0278(15) -0.0110(11) -0.0014(12) -0.0058(11)
F8 0.0277(13) 0.0619(17) 0.0195(12) 0.0040(11) -0.0063(10) -0.0145(12)
F5 0.0242(13) 0.0356(15) 0.086(2) 0.0034(14) -0.0209(14) 0.0000(11)
F3 0.0515(17) 0.073(2) 0.0163(12) -0.0094(12) 0.0039(12) -0.0285(15)
F17B 0.032(3) 0.049(4) 0.020(2) -0.002(3) 0.0021(19) -0.010(2)
F18B 0.086(7) 0.033(2) 0.022(2) -0.0135(18) -0.001(4) 0.007(3)
N3 0.0128(13) 0.0139(14) 0.0136(14) -0.0053(11) -0.0034(11) -0.0005(11)
F16B 0.029(3) 0.065(5) 0.024(3) -0.002(4) -0.011(2) 0.004(3)
F22A 0.0402(11) 0.0234(8) 0.0403(13) -0.0047(9) -0.0137(11) -0.0061(8)
N2 0.0156(14) 0.0154(14) 0.0158(15) -0.0056(12) -0.0026(12) 0.0009(12)
F13B 0.0421(12) 0.0192(8) 0.0348(12) -0.0053(7) -0.0130(10) -0.0016(8)
C55 0.0151(17) 0.0163(17) 0.0208(18) -0.0029(14) -0.0049(14) 0.0022(14)
C39 0.0173(17) 0.0162(17) 0.0220(19) -0.0047(14) -0.0045(15) -0.0002(14)
C43 0.0160(17) 0.0171(17) 0.0179(18) -0.0056(14) -0.0056(14) 0.0021(14)
C3 0.0170(17) 0.0119(16) 0.0132(17) -0.0015(13) -0.0003(14) 0.0002(13)
C2 0.0138(16) 0.0154(16) 0.0142(17) -0.0055(13) -0.0022(14) 0.0018(13)
N1 0.0128(14) 0.0151(14) 0.0150(15) -0.0052(11) 0.0003(11) -0.0001(11)
C36 0.0246(19) 0.0147(17) 0.0180(18) -0.0067(14) -0.0036(15) 0.0008(15)
C47 0.0164(17) 0.0166(17) 0.0189(18) -0.0069(14) -0.0023(14) -0.0002(14)
C63 0.0166(17) 0.0210(18) 0.0162(18) -0.0056(14) -0.0033(14) 0.0012(15)
F24A 0.0402(11) 0.0234(8) 0.0403(13) -0.0047(9) -0.0137(11) -0.0061(8)
C50 0.0124(16) 0.0179(17) 0.0182(18) -0.0035(14) -0.0032(14) 0.0010(14)
C44 0.0179(17) 0.0218(18) 0.0198(18) -0.0117(15) -0.0042(15) -0.0008(15)
C53 0.0189(18) 0.0183(18) 0.0224(19) -0.0085(15) -0.0047(15) 0.0028(15)
C65 0.0402(11) 0.0234(8) 0.0403(13) -0.0047(9) -0.0137(11) -0.0061(8)
C35 0.0144(17) 0.0162(17) 0.0203(18) -0.0040(14) -0.0025(14) -0.0003(14)
C6 0.0145(16) 0.0187(17) 0.0156(17) -0.0071(14) -0.0038(14) -0.0005(14)
C12 0.0186(18) 0.0224(19) 0.0215(19) -0.0022(15) -0.0065(15) -0.0061(15)
C60 0.0148(17) 0.0200(18) 0.0157(17) -0.0059(14) -0.0018(14) 0.0022(14)
C41 0.0179(18) 0.0239(19) 0.029(2) -0.0063(16) -0.0007(16) -0.0015(16)
C54 0.0155(17) 0.0225(18) 0.0193(18) -0.0068(15) -0.0030(15) 0.0006(15)
C51 0.0190(17) 0.0169(17) 0.0166(18) -0.0039(14) -0.0029(14) -0.0013(14)
F23A 0.0402(11) 0.0234(8) 0.0403(13) -0.0047(9) -0.0137(11) -0.0061(8)
C42 0.0185(17) 0.0128(16) 0.0182(18) -0.0080(13) -0.0038(14) 0.0010(14)
C59 0.0183(17) 0.0163(17) 0.0160(17) -0.0051(14) -0.0032(14) 0.0001(14)
C11 0.0217(18) 0.0152(16) 0.0129(17) -0.0023(13) -0.0014(14) -0.0068(14)
C61 0.0201(18) 0.0153(17) 0.0170(18) -0.0041(14) -0.0004(15) 0.0053(14)
C5 0.0198(18) 0.0161(17) 0.0205(19) -0.0003(14) -0.0043(15) 0.0010(15)
C57 0.0293(19) 0.0287(19) 0.0187(18) -0.0072(15) -0.0042(15) 0.0019(15)
C27 0.0245(19) 0.0116(16) 0.0140(17) -0.0018(13) 0.0046(15) 0.0010(14)
C16 0.0241(19) 0.0195(18) 0.0180(18) -0.0056(14) -0.0033(15) -0.0052(15)
C37 0.0218(19) 0.0180(18) 0.0211(19) -0.0032(15) -0.0009(16) 0.0012(15)
C24 0.026(2) 0.0185(18) 0.033(2) -0.0008(16) -0.0134(18) -0.0019(16)
F14B 0.0421(12) 0.0192(8) 0.0348(12) -0.0053(7) -0.0130(10) -0.0016(8)
C14 0.037(2) 0.036(2) 0.0154(19) -0.0045(17) -0.0074(17) -0.0138(19)
C46 0.0184(17) 0.0174(17) 0.0224(19) -0.0092(14) -0.0087(15) 0.0034(14)
C48 0.0187(18) 0.030(2) 0.027(2) -0.0091(17) -0.0044(16) -0.0026(16)
B1 0.0105(17) 0.0195(19) 0.0136(19) -0.0034(15) -0.0003(15) -0.0011(15)
C52 0.0199(18) 0.0186(18) 0.024(2) -0.0053(15) -0.0073(15) 0.0017(15)
C32 0.027(2) 0.025(2) 0.020(2) -0.0068(16) -0.0034(16) 0.0063(17)
C21 0.0177(19) 0.032(2) 0.042(3) 0.011(2) 0.0009(19) 0.0030(18)
C8 0.043(3) 0.030(2) 0.0158(19) -0.0056(16) -0.0025(18) 0.0089(19)
C34 0.0181(17) 0.0124(16) 0.0186(18) -0.0035(13) -0.0046(14) 0.0031(14)
C33 0.036(2) 0.039(3) 0.048(3) -0.028(2) 0.001(2) -0.012(2)
C10 0.030(2) 0.037(2) 0.031(2) -0.0127(19) 0.0107(19) -0.0089(19)
C28 0.028(2) 0.0183(18) 0.0156(18) -0.0042(14) 0.0024(15) -0.0026(16)
C62 0.0209(18) 0.0164(17) 0.0150(17) -0.0033(14) 0.0001(15) 0.0001(15)
C19 0.0164(17) 0.0134(17) 0.027(2) 0.0025(14) -0.0069(15) 0.0019(14)
C49 0.0199(18) 0.0200(18) 0.027(2) -0.0072(16) -0.0077(16) 0.0028(15)
C40 0.028(2) 0.028(2) 0.0195(19) -0.0076(16) 0.0003(16) -0.0037(17)
C30 0.048(3) 0.022(2) 0.024(2) -0.0025(16) 0.002(2) 0.0143(19)
C64 0.0206(18) 0.0226(19) 0.0209(19) -0.0045(15) -0.0048(15) 0.0034(16)
C7 0.0233(19) 0.0187(18) 0.0152(18) -0.0028(14) 0.0056(15) -0.0022(15)
C56 0.0421(12) 0.0192(8) 0.0348(12) -0.0053(7) -0.0130(10) -0.0016(8)
C45 0.0142(17) 0.0248(19) 0.0239(19) -0.0114(15) -0.0061(15) 0.0025(15)
C1 0.0230(19) 0.0192(18) 0.0180(18) -0.0024(14) -0.0050(15) -0.0053(15)
C13 0.028(2) 0.032(2) 0.021(2) -0.0004(17) -0.0098(17) -0.0064(18)
C58 0.0150(16) 0.0164(17) 0.0123(16) -0.0038(13) -0.0006(13) 0.0004(14)
C26 0.040(3) 0.034(2) 0.042(3) -0.018(2) -0.021(2) 0.000(2)
C29 0.041(2) 0.0178(19) 0.023(2) -0.0068(15) 0.0084(18) -0.0006(18)
C20 0.0208(19) 0.0197(18) 0.025(2) 0.0061(15) -0.0010(16) 0.0020(15)
C4 0.0172(17) 0.0144(16) 0.0138(17) -0.0068(13) -0.0016(14) -0.0006(14)
C31 0.035(2) 0.035(2) 0.026(2) -0.0064(18) -0.0041(19) 0.018(2)
C38 0.0179(18) 0.0122(16) 0.026(2) -0.0043(14) -0.0015(15) -0.0019(14)
C15 0.038(2) 0.0211(19) 0.021(2) -0.0100(16) -0.0020(17) -0.0097(17)
C25 0.028(2) 0.033(2) 0.022(2) -0.0041(17) 0.0057(17) 0.0063(18)
C23 0.031(2) 0.021(2) 0.057(3) 0.0014(19) -0.025(2) -0.0033(18)
C9 0.037(2) 0.023(2) 0.0162(19) -0.0054(15) 0.0089(17) 0.0020(18)
C18 0.035(2) 0.0212(19) 0.027(2) -0.0094(16) -0.0062(18) 0.0054(17)
C17 0.027(2) 0.030(2) 0.029(2) -0.0047(17) -0.0109(18) 0.0067(18)
Cl1 0.0695(9) 0.0469(7) 0.0511(8) -0.0144(6) 0.0024(7) -0.0163(7)
C22 0.017(2) 0.034(2) 0.061(3) 0.015(2) -0.012(2) -0.0073(18)
C66 0.113(8) 0.121(8) 0.130(9) -0.032(7) -0.055(7) 0.016(6)
F24B 0.0402(11) 0.0234(8) 0.0403(13) -0.0047(9) -0.0137(11) -0.0061(8)
F23B 0.0402(11) 0.0234(8) 0.0403(13) -0.0047(9) -0.0137(11) -0.0061(8)
F22B 0.0402(11) 0.0234(8) 0.0403(13) -0.0047(9) -0.0137(11) -0.0061(8)
F17A 0.033(4) 0.078(11) 0.036(6) -0.011(8) 0.007(4) -0.002(5)
F18A 0.067(9) 0.039(5) 0.023(5) -0.016(4) -0.012(7) -0.007(5)
F16A 0.051(7) 0.032(5) 0.028(5) -0.005(5) -0.019(6) 0.003(5)
F14A 0.0421(12) 0.0192(8) 0.0348(12) -0.0053(7) -0.0130(10) -0.0016(8)
F13A 0.0421(12) 0.0192(8) 0.0348(12) -0.0053(7) -0.0130(10) -0.0016(8)
F15A 0.0421(12) 0.0192(8) 0.0348(12) -0.0053(7) -0.0130(10) -0.0016(8)

loop_
_atom_type_symbol
_atom_type_description
_atom_type_scat_dispersion_real
_atom_type_scat_dispersion_imag
_atom_type_scat_source
C C 0.0033 0.0016 'International Tables Vol C Tables 4.2.6.8 and 6.1.1.4'
H H 0.0000 0.0000 'International Tables Vol C Tables 4.2.6.8 and 6.1.1.4'
B B 0.0013 0.0007 'International Tables Vol C Tables 4.2.6.8 and 6.1.1.4'
Br Br -0.2901 2.4595 'International Tables Vol C Tables 4.2.6.8 and 6.1.1.4'
Cl Cl 0.1484 0.1585 'International Tables Vol C Tables 4.2.6.8 and 6.1.1.4'
Co Co 0.3494 0.9721 'International Tables Vol C Tables 4.2.6.8 and 6.1.1.4'
F F 0.0171 0.0103 'International Tables Vol C Tables 4.2.6.8 and 6.1.1.4'
N N 0.0061 0.0033 'International Tables Vol C Tables 4.2.6.8 and 6.1.1.4'
O O 0.0106 0.0060 'International Tables Vol C Tables 4.2.6.8 and 6.1.1.4'

loop_
_geom_angle_atom_site_label_1
_geom_angle_atom_site_label_2
_geom_angle_atom_site_label_3
_geom_angle
_geom_angle_site_symmetry_3
Co1 Br1 Co1 94.544(18) 2_666
Br1 Co1 Br1 85.455(19) 2_666
N3 Co1 Br1 90.06(8) .
N3 Co1 Br1 174.15(8) 2_666
N2 Co1 Br1 122.55(8) .
N2 Co1 Br1 97.95(8) 2_666
N2 Co1 N3 87.63(11) .
N2 Co1 N1 88.64(11) .
N1 Co1 Br1 148.20(8) .
N1 Co1 Br1 97.05(8) 2_666
N1 Co1 N3 84.79(11) .
C28 O1 C33 116.8(3) .
C2 N3 Co1 115.9(2) .
C2 N3 C11 121.4(3) .
C11 N3 Co1 122.6(2) .
C19 N2 Co1 121.3(2) .
C4 N2 Co1 117.7(2) .
C4 N2 C19 120.9(3) .
C54 C55 C50 122.3(3) .
C38 C39 C34 122.2(3) .
C44 C43 C42 122.2(3) .
C2 C3 C6 110.9(3) .
C2 C3 C4 111.4(3) .
C4 C3 C6 111.6(3) .
N3 C2 C3 118.4(3) .
N3 C2 C1 125.8(3) .
C1 C2 C3 115.8(3) .
C6 N1 Co1 118.2(2) .
C6 N1 C27 124.7(3) .
C27 N1 Co1 117.2(2) .
C35 C36 C40 119.0(3) .
C37 C36 C35 120.7(3) .
C37 C36 C40 120.3(3) .
C42 C47 C46 122.3(3) .
C62 C63 C58 122.9(3) .
C55 C50 C51 115.8(3) .
C55 C50 B1 123.5(3) .
C51 C50 B1 119.9(3) .
C43 C44 C48 119.0(3) .
C45 C44 C43 120.6(3) .
C45 C44 C48 120.4(3) .
C52 C53 C54 117.9(3) .
F22A C65 F24A 102.8(4) .
F22A C65 C62 115.3(4) .
F24A C65 C62 110.1(4) .
F23A C65 F22A 108.4(4) .
F23A C65 F24A 104.8(4) .
F23A C65 C62 114.3(4) .
F24B C65 C62 114.2(4) .
F24B C65 F23B 107.5(5) .
F24B C65 F22B 109.9(5) .
F23B C65 C62 109.0(4) .
F22B C65 C62 111.6(5) .
F22B C65 F23B 104.0(5) .
C36 C35 C34 122.2(3) .
N1 C6 C3 115.7(3) .
N1 C6 C7 129.9(3) .
C7 C6 C3 114.4(3) .
C11 C12 C17 120.3(3) .
C13 C12 C11 118.7(4) .
C13 C12 C17 121.0(4) .
C59 C60 C61 121.2(3) .
C59 C60 C64 118.5(3) .
C61 C60 C64 120.3(3) .
F6 C41 F4 106.5(3) .
F6 C41 F5 106.5(3) .
F6 C41 C38 112.6(3) .
F4 C41 F5 106.4(3) .
F4 C41 C38 112.8(3) .
F5 C41 C38 111.6(3) .
C55 C54 C57 119.2(3) .
C53 C54 C55 120.5(3) .
C53 C54 C57 120.3(3) .
C52 C51 C50 122.2(3) .
C43 C42 B1 121.6(3) .
C47 C42 C43 115.8(3) .
C47 C42 B1 122.0(3) .
C60 C59 C58 122.2(3) .
C12 C11 N3 118.2(3) .
C16 C11 N3 120.3(3) .
C16 C11 C12 121.4(3) .
C60 C61 C62 117.7(3) .
F17B C57 C54 112.1(4) .
F18B C57 F17B 104.0(5) .
F18B C57 C54 114.3(5) .
F16B C57 F17B 103.4(6) .
F16B C57 F18B 108.0(6) .
F16B C57 C54 113.9(6) .
F17A C57 C54 112.9(10) .
F17A C57 F18A 108.3(9) .
F17A C57 F16A 107.7(11) .
F18A C57 C54 111.4(8) .
F16A C57 C54 111.9(12) .
F16A C57 F18A 104.2(9) .
C32 C27 N1 118.6(3) .
C32 C27 C28 120.1(3) .
C28 C27 N1 121.2(3) .
C11 C16 C18 123.7(3) .
C15 C16 C11 117.7(4) .
C15 C16 C18 118.5(3) .
C38 C37 C36 118.1(3) .
C19 C24 C26 122.5(4) .
C23 C24 C19 117.5(4) .
C23 C24 C26 120.0(4) .
C15 C14 C13 120.2(4) .
C47 C46 C49 119.9(3) .
C45 C46 C47 120.7(3) .
C45 C46 C49 119.4(3) .
F9 C48 F7 105.9(3) .
F9 C48 F8 106.6(3) .
F9 C48 C44 112.5(3) .
F7 C48 F8 106.0(3) .
F7 C48 C44 112.6(3) .
F8 C48 C44 112.7(3) .
C50 B1 C42 102.1(3) .
C50 B1 C34 111.9(3) .
C34 B1 C42 113.9(3) .
C58 B1 C50 113.1(3) .
C58 B1 C42 113.5(3) .
C58 B1 C34 102.7(3) .
C53 C52 C51 121.3(3) .
C53 C52 C56 120.8(3) .
C51 C52 C56 117.8(3) .
C27 C32 C31 120.6(4) .
C22 C21 C20 121.3(4) .
C39 C34 C35 115.8(3) .
C39 C34 B1 120.0(3) .
C35 C34 B1 123.7(3) .
O1 C28 C27 115.7(3) .
O1 C28 C29 125.2(4) .
C29 C28 C27 118.9(4) .
C63 C62 C65 118.8(3) .
C63 C62 C61 120.5(3) .
C61 C62 C65 120.7(3) .
C24 C19 N2 118.4(3) .
C20 C19 N2 119.2(3) .
C20 C19 C24 122.4(4) .
F11 C49 C46 111.9(3) .
F10 C49 F11 106.1(3) .
F10 C49 F12 106.5(3) .
F10 C49 C46 113.4(3) .
F12 C49 F11 105.5(3) .
F12 C49 C46 112.9(3) .
F1 C40 C36 112.3(3) .
F2 C40 F1 105.8(3) .
F2 C40 F3 106.5(3) .
F2 C40 C36 112.6(3) .
F3 C40 F1 106.2(3) .
F3 C40 C36 112.9(3) .
C31 C30 C29 120.7(4) .
F21 C64 C60 111.3(3) .
F19 C64 F21 106.5(3) .
F19 C64 C60 112.5(3) .
F20 C64 F21 106.3(3) .
F20 C64 F19 106.7(3) .
F20 C64 C60 113.2(3) .
C6 C7 C8 108.8(3) .
C6 C7 C9 115.0(3) .
C10 C7 C6 107.7(3) .
C10 C7 C8 110.2(3) .
C10 C7 C9 108.7(3) .
C9 C7 C8 106.3(3) .
F15B C56 F13B 102.7(4) .
F15B C56 F14B 110.8(4) .
F15B C56 C52 113.8(4) .
F13B C56 C52 109.4(3) .
F14B C56 F13B 103.9(4) .
F14B C56 C52 115.0(4) .
F14A C56 C52 110.3(4) .
F13A C56 C52 115.2(4) .
F13A C56 F14A 107.6(4) .
F13A C56 F15A 109.4(5) .
F15A C56 C52 111.5(5) .
F15A C56 F14A 101.9(5) .
C46 C45 C44 118.4(3) .
C12 C13 C14 120.4(4) .
C63 C58 C59 115.5(3) .
C63 C58 B1 123.7(3) .
C59 C58 B1 120.2(3) .
C30 C29 C28 120.6(4) .
C21 C20 C25 120.6(4) .
C19 C20 C21 117.3(4) .
C19 C20 C25 122.0(3) .
N2 C4 C3 118.1(3) .
N2 C4 C5 125.5(3) .
C5 C4 C3 116.4(3) .
C30 C31 C32 119.0(4) .
C39 C38 C41 118.7(3) .
C37 C38 C39 121.0(3) .
C37 C38 C41 120.3(3) .
C14 C15 C16 121.5(4) .
C22 C23 C24 121.2(4) .
C66 Cl1 C66 58.8(5) 2_657
C23 C22 C21 120.2(4) .
Cl1 C66 Cl1 121.2(5) 2_657

loop_
_geom_bond_atom_site_label_1
_geom_bond_atom_site_label_2
_geom_bond_distance
_geom_bond_site_symmetry_2
Br1 Co1 2.4777(6) .
Br1 Co1 2.4991(6) 2_666
Co1 Br1 2.4992(6) 2_666
Co1 N3 2.162(3) .
Co1 N2 2.077(3) .
Co1 N1 2.132(3) .
F11 C49 1.353(4) .
F10 C49 1.333(4) .
F21 C64 1.347(4) .
F12 C49 1.345(5) .
F9 C48 1.339(5) .
F1 C40 1.346(5) .
F6 C41 1.329(5) .
F19 C64 1.340(4) .
F20 C64 1.338(4) .
F2 C40 1.332(5) .
F15B C56 1.297(7) .
F7 C48 1.339(5) .
F4 C41 1.336(5) .
O1 C33 1.447(5) .
O1 C28 1.353(5) .
F8 C48 1.343(5) .
F5 C41 1.337(5) .
F3 C40 1.341(5) .
F17B C57 1.378(7) .
F18B C57 1.336(6) .
N3 C2 1.273(4) .
N3 C11 1.448(4) .
F16B C57 1.330(8) .
F22A C65 1.329(6) .
N2 C19 1.456(5) .
N2 C4 1.274(5) .
F13B C56 1.428(6) .
C55 C50 1.399(5) .
C55 C54 1.397(5) .
C39 C34 1.399(5) .
C39 C38 1.397(5) .
C43 C44 1.397(5) .
C43 C42 1.402(5) .
C3 C2 1.535(5) .
C3 C6 1.546(5) .
C3 C4 1.540(5) .
C2 C1 1.494(5) .
N1 C6 1.280(5) .
N1 C27 1.456(4) .
C36 C35 1.398(5) .
C36 C37 1.391(5) .
C36 C40 1.495(5) .
C47 C42 1.394(5) .
C47 C46 1.398(5) .
C63 C62 1.391(5) .
C63 C58 1.394(5) .
F24A C65 1.402(6) .
C50 C51 1.401(5) .
C50 B1 1.640(5) .
C44 C48 1.498(5) .
C44 C45 1.384(5) .
C53 C54 1.392(5) .
C53 C52 1.384(5) .
C65 F23A 1.313(6) .
C65 C62 1.490(6) .
C65 F24B 1.299(7) .
C65 F23B 1.394(8) .
C65 F22B 1.345(8) .
C35 C34 1.406(5) .
C6 C7 1.543(5) .
C12 C11 1.407(5) .
C12 C13 1.386(5) .
C12 C17 1.496(5) .
C60 C59 1.387(5) .
C60 C61 1.390(5) .
C60 C64 1.504(5) .
C41 C38 1.502(5) .
C54 C57 1.495(5) .
C51 C52 1.387(5) .
C42 B1 1.646(5) .
C59 C58 1.406(5) .
C11 C16 1.405(5) .
C61 C62 1.393(5) .
C5 C4 1.495(5) .
C57 F17A 1.294(12) .
C57 F18A 1.351(11) .
C57 F16A 1.339(13) .
C27 C32 1.385(6) .
C27 C28 1.402(5) .
C16 C15 1.396(5) .
C16 C18 1.502(5) .
C37 C38 1.387(5) .
C24 C19 1.403(6) .
C24 C26 1.508(6) .
C24 C23 1.394(6) .
F14B C56 1.313(6) .
C14 C13 1.394(6) .
C14 C15 1.375(6) .
C46 C49 1.493(5) .
C46 C45 1.383(5) .
B1 C34 1.644(5) .
B1 C58 1.635(5) .
C52 C56 1.505(5) .
C32 C31 1.401(6) .
C21 C20 1.397(6) .
C21 C22 1.378(7) .
C8 C7 1.546(6) .
C10 C7 1.532(6) .
C28 C29 1.394(5) .
C19 C20 1.394(6) .
C30 C29 1.386(7) .
C30 C31 1.383(7) .
C7 C9 1.546(5) .
C56 F14A 1.405(7) .
C56 F13A 1.290(7) .
C56 F15A 1.383(9) .
C20 C25 1.503(6) .
C23 C22 1.372(7) .
Cl1 C66 1.673(10) .
Cl1 C66 1.715(11) 2_657
C66 Cl1 1.715(11) 2_657
